data_9004079
loop_
_publ_author_name
'Rajamani, V.'
'Prewitt, C. T.'

_publ_section_title
;
 The crystal structure of millerite
;
_journal_name_full 'The Canadian Mineralogist'
_journal_page_first 253
_journal_page_last 257
_journal_volume 12
_journal_year 1974
_chemical_formula_sum 'Ni S'
_chemical_name_mineral Millerite
_space_group_IT_number 160
_symmetry_space_group_name_Hall 'R 3 -2"'
_symmetry_space_group_name_H-M 'R 3 m :H'
_cell_angle_alpha 90
_cell_angle_beta 90
_cell_angle_gamma 120
_cell_length_a 9.6190
_cell_length_b 9.6190
_cell_length_c 3.1499
_cell_formula_units_Z 9
_cell_volume 252.399
_exptl_crystal_density_diffrn 5.374
_cod_original_sg_symbol_H-M 'R 3 m'
_cod_database_code 9004079

loop_
_symmetry_equiv_pos_as_xyz
x,y,z
2/3+x,1/3+y,1/3+z
1/3+x,2/3+y,2/3+z
x,x-y,z
2/3+x,1/3+x-y,1/3+z
1/3+x,2/3+x-y,2/3+z
-y,-x,z
2/3-y,1/3-x,1/3+z
1/3-y,2/3-x,2/3+z
-x+y,y,z
2/3-x+y,1/3+y,1/3+z
1/3-x+y,2/3+y,2/3+z
-y,x-y,z
2/3-y,1/3+x-y,1/3+z
1/3-y,2/3+x-y,2/3+z
-x+y,-x,z
2/3-x+y,1/3-x,1/3+z
1/3-x+y,2/3-x,2/3+z

loop_
_atom_site_aniso_label
_atom_site_aniso_U_11
_atom_site_aniso_U_22
_atom_site_aniso_U_33
_atom_site_aniso_U_12
_atom_site_aniso_U_13
_atom_site_aniso_U_23
Ni 0.00598 0.00598 0.00769 0.00281 0.00000 0.00000
S 0.00844 0.00844 0.00653 0.00598 0.00000 0.00000

loop_
_atom_site_label
_atom_site_fract_x
_atom_site_fract_y
_atom_site_fract_z
_atom_site_U_iso_or_equiv
Ni -0.08781 0.08781 0.08800 0.00671
S 0.11240 -0.11240 0.61640 0.00709

_cod_duplicate_entry 5000114
